data_7109661
loop_
_publ_author_name
'Wesley A. Hoffert'
'John A. S. Roberts'
'R. Morris Bullock'
'Monte L. Helm'

_publ_section_title
;
 Production of H2 at fast rates using a nickel electrocatalyst in
 water-acetonitrile solutions
;
_journal_name_full Chem.Commun.
_journal_page_first 7767
_journal_paper_doi 10.1039/c3cc43203c
_journal_volume 49
_journal_year 2013
_chemical_formula_moiety 'C58 H59 N5 Ni O4 P4, 2(B F4), 1.6(C4 H10 O)'
_chemical_formula_sum 'C64.4 H75 B2 F8 N5 Ni O5.6 P4'
_chemical_formula_weight 1364.90
_chemical_name_systematic
; 
 ? 
;
_space_group_IT_number 21
_symmetry_cell_setting orthorhombic
_symmetry_space_group_name_Hall 'C 2 2'
_symmetry_space_group_name_H-M 'C 2 2 2'
_atom_sites_solution_hydrogens geom
_atom_sites_solution_primary direct
_atom_sites_solution_secondary difmap
_audit_creation_method SHELXL-97
_cell_angle_alpha 90.00
_cell_angle_beta 90.00
_cell_angle_gamma 90.00
_cell_formula_units_Z 4
_cell_length_a 15.1339(14)
_cell_length_b 23.3855(14)
_cell_length_c 20.0338(15)
_cell_measurement_reflns_used 5565
_cell_measurement_temperature 130(2)
_cell_measurement_theta_max 24.46
_cell_measurement_theta_min 2.59
_cell_volume 7090.2(9)
_computing_cell_refinement 'Bruker SAINT'
_computing_data_collection 'Bruker APEX2'
_computing_data_reduction 'Bruker SAINT'
_computing_molecular_graphics 'Bruker SHELXTL'
_computing_publication_material 'Bruker SHELXTL'
_computing_structure_refinement 'SHELXL-97 (Sheldrick, 2008)'
_computing_structure_solution 'SHELXS-97 (Sheldrick, 2008)'
_diffrn_ambient_temperature 130(2)
_diffrn_measured_fraction_theta_full 0.991
_diffrn_measured_fraction_theta_max 0.991
_diffrn_measurement_device_type 'Bruker APEX-II CCD'
_diffrn_measurement_method '\f and \w scans'
_diffrn_radiation_monochromator graphite
_diffrn_radiation_source 'fine-focus sealed tube'
_diffrn_radiation_type MoK\a
_diffrn_radiation_wavelength 0.71073
_diffrn_reflns_av_R_equivalents 0.0130
_diffrn_reflns_av_sigmaI/netI 0.0468
_diffrn_reflns_limit_h_max 17
_diffrn_reflns_limit_h_min -14
_diffrn_reflns_limit_k_max 14
_diffrn_reflns_limit_k_min -27
_diffrn_reflns_limit_l_max 23
_diffrn_reflns_limit_l_min 0
_diffrn_reflns_number 6038
_diffrn_reflns_theta_full 24.84
_diffrn_reflns_theta_max 24.84
_diffrn_reflns_theta_min 1.02
_exptl_absorpt_coefficient_mu 0.435
_exptl_absorpt_correction_T_max 0.9626
_exptl_absorpt_correction_T_min 0.9195
_exptl_absorpt_correction_type multi-scan
_exptl_absorpt_process_details 'Bruker APEX2'
_exptl_crystal_colour red
_exptl_crystal_density_diffrn 1.279
_exptl_crystal_density_method 'not measured'
_exptl_crystal_description plate
_exptl_crystal_F_000 2845
_exptl_crystal_size_max 0.20
_exptl_crystal_size_mid 0.17
_exptl_crystal_size_min 0.09
_platon_squeeze_details
;
Platon SQUEEZE was used to remove the contribution of 1.6 
heavily disordered exogeneous diethyl ether molecules that 
could not be modeled in the difference map.
A total of 304  electrons in 1754 cubic angstroms of 
accessible unit cell void volume were removed. Since Z = 4, 
this translates to an average of 69 e- per whole complex 
molecule, consistent with approximately 1.6 exogenous diethyl 
ether molecules (42 e- each). This roughly matches the 
obtained elemental analysis of a crystalline sample 
see main text).
;
_refine_diff_density_max 0.426
_refine_diff_density_min -0.366
_refine_diff_density_rms 0.059
_refine_ls_abs_structure_details 'Flack H D (1983), Acta Cryst. A39, 876-881'
_refine_ls_extinction_method none
_refine_ls_goodness_of_fit_ref 1.076
_refine_ls_hydrogen_treatment constr
_refine_ls_matrix_type full
_refine_ls_number_parameters 366
_refine_ls_number_reflns 5920
_refine_ls_number_restraints 0
_refine_ls_restrained_S_all 1.076
_refine_ls_R_factor_all 0.0617
_refine_ls_R_factor_gt 0.0494
_refine_ls_shift/su_max 0.000
_refine_ls_shift/su_mean 0.000
_refine_ls_structure_factor_coef Fsqd
_refine_ls_weighting_details 'calc w=1/[\s^2^(Fo^2^)+(0.0900P)^2^+0.1879P] where P=(Fo^2^+2Fc^2^)/3'
_refine_ls_weighting_scheme calc
_refine_ls_wR_factor_gt 0.1354
_refine_ls_wR_factor_ref 0.1428
_reflns_number_gt 4871
_reflns_number_total 5920
_reflns_threshold_expression >2sigma(I)
_cod_data_source_file c3cc43203c.txt
_cod_data_source_block wh044z_sq_d
_cod_original_sg_symbol_H-M C222
_cod_original_formula_sum 'C64.40 H75 B2 F8 N5 Ni O5.60 P4'
_cod_database_code 7109661

loop_
_symmetry_equiv_pos_as_xyz
'x, y, z'
'-x, -y, z'
'x, -y, -z'
'-x, y, -z'
'x+1/2, y+1/2, z'
'-x+1/2, -y+1/2, z'
'x+1/2, -y+1/2, -z'
'-x+1/2, y+1/2, -z'

loop_
_atom_site_label
_atom_site_type_symbol
_atom_site_fract_x
_atom_site_fract_y
_atom_site_fract_z
_atom_site_U_iso_or_equiv
_atom_site_adp_type
_atom_site_occupancy
_atom_site_symmetry_multiplicity
_atom_site_calc_flag
_atom_site_refinement_flags
_atom_site_disorder_group
Ni1 Ni 0.2500 0.2500 0.23439(4) 0.0461(2) Uani 1 2 d S .
P2 P 0.33328(8) 0.17297(4) 0.23643(6) 0.0493(3) Uani 1 1 d . .
P1 P 0.14939(7) 0.18998(4) 0.27288(6) 0.0478(3) Uani 1 1 d . .
O1 O 0.3208(2) 0.09954(13) 0.63441(15) 0.0684(9) Uani 1 1 d . .
H1 H 0.3620 0.0773 0.6400 0.082 Uiso 1 1 calc R .
O2 O 0.1423(3) -0.13488(12) 0.1445(2) 0.0928(12) Uani 1 1 d . .
H2 H 0.1036 -0.1380 0.1161 0.111 Uiso 1 1 calc R .
N1 N 0.2027(3) 0.09295(14) 0.21383(19) 0.0619(10) Uani 1 1 d . .
N2 N 0.2784(2) 0.16250(12) 0.36643(16) 0.0435(8) Uani 1 1 d . .
N3 N 0.2500 0.2500 0.1319(2) 0.0614(14) Uani 1 2 d S .
C21 C 0.5488(4) 0.2122(2) 0.1221(3) 0.0877(18) Uani 1 1 d . .
H21 H 0.5608 0.2359 0.0859 0.105 Uiso 1 1 calc R .
C12 C 0.2430(3) 0.16952(15) 0.48447(18) 0.0485(9) Uani 1 1 d . .
H12 H 0.2016 0.1974 0.4735 0.058 Uiso 1 1 calc R .
C11 C 0.2944(3) 0.14542(14) 0.4345(2) 0.0435(9) Uani 1 1 d . .
C20 C 0.6149(4) 0.1777(3) 0.1479(3) 0.106(2) Uani 1 1 d . .
H20 H 0.6717 0.1784 0.1301 0.127 Uiso 1 1 calc R .
C19 C 0.5950(5) 0.1429(3) 0.1998(4) 0.142(4) Uani 1 1 d . .
H19 H 0.6382 0.1186 0.2167 0.170 Uiso 1 1 calc R .
C14 C 0.3160(3) 0.11441(18) 0.5687(2) 0.0540(10) Uani 1 1 d . .
C10 C 0.0366(3) 0.24603(17) 0.3598(2) 0.0563(10) Uani 1 1 d . .
H10 H 0.0880 0.2527 0.3840 0.068 Uiso 1 1 calc R .
C17 C 0.4454(4) 0.17675(16) 0.2026(2) 0.0596(12) Uani 1 1 d . .
C16 C 0.3603(3) 0.10632(17) 0.4533(2) 0.0501(10) Uani 1 1 d . .
H16 H 0.3972 0.0903 0.4213 0.060 Uiso 1 1 calc R .
C18 C 0.5123(4) 0.1428(2) 0.2279(3) 0.098(2) Uani 1 1 d . .
H18 H 0.5010 0.1195 0.2645 0.118 Uiso 1 1 calc R .
C13 C 0.2521(3) 0.15289(17) 0.5502(2) 0.0549(10) Uani 1 1 d . .
H13 H 0.2145 0.1680 0.5824 0.066 Uiso 1 1 calc R .
C3 C 0.2839(3) 0.11582(17) 0.1847(2) 0.0604(12) Uani 1 1 d . .
H3A H 0.2710 0.1309 0.1407 0.073 Uiso 1 1 calc R .
H3B H 0.3263 0.0851 0.1795 0.073 Uiso 1 1 calc R .
C22 C 0.4646(4) 0.21165(19) 0.1500(3) 0.0754(15) Uani 1 1 d . .
H22 H 0.4209 0.2353 0.1326 0.090 Uiso 1 1 calc R .
C23 C 0.1842(4) 0.03527(16) 0.1938(2) 0.0661(13) Uani 1 1 d . .
C9 C -0.0431(3) 0.26786(19) 0.3829(3) 0.0688(13) Uani 1 1 d . .
H9 H -0.0457 0.2896 0.4217 0.083 Uiso 1 1 calc R .
C8 C -0.1188(4) 0.2562(2) 0.3462(3) 0.0921(18) Uani 1 1 d . .
H8 H -0.1728 0.2711 0.3600 0.110 Uiso 1 1 calc R .
C2 C 0.3426(3) 0.13907(15) 0.3182(2) 0.0492(10) Uani 1 1 d . .
H2A H 0.3329 0.0983 0.3136 0.059 Uiso 1 1 calc R .
H2B H 0.4020 0.1447 0.3353 0.059 Uiso 1 1 calc R .
C5 C 0.0408(3) 0.21437(16) 0.3013(2) 0.0581(12) Uani 1 1 d . .
C15 C 0.3699(3) 0.09176(17) 0.5200(2) 0.0565(11) Uani 1 1 d . .
H15 H 0.4139 0.0660 0.5321 0.068 Uiso 1 1 calc R .
C6 C -0.0356(3) 0.20280(18) 0.2654(3) 0.0747(14) Uani 1 1 d . .
H6 H -0.0337 0.1819 0.2259 0.090 Uiso 1 1 calc R .
C1 C 0.1872(3) 0.15009(16) 0.3473(2) 0.0527(10) Uani 1 1 d . .
H1A H 0.1487 0.1592 0.3845 0.063 Uiso 1 1 calc R .
H1B H 0.1817 0.1094 0.3386 0.063 Uiso 1 1 calc R .
C28 C 0.2116(4) -0.0094(2) 0.2336(3) 0.101(2) Uani 1 1 d . .
H28 H 0.2414 -0.0011 0.2730 0.121 Uiso 1 1 calc R .
C7 C -0.1150(3) 0.2233(2) 0.2903(3) 0.0813(18) Uani 1 1 d . .
H7 H -0.1671 0.2144 0.2681 0.098 Uiso 1 1 calc R .
C4 C 0.1278(4) 0.13162(17) 0.2128(2) 0.0640(13) Uani 1 1 d . .
H4A H 0.0743 0.1113 0.2251 0.077 Uiso 1 1 calc R .
H4B H 0.1199 0.1472 0.1683 0.077 Uiso 1 1 calc R .
C25 C 0.1209(7) -0.0353(2) 0.1206(3) 0.142(4) Uani 1 1 d . .
H25 H 0.0883 -0.0438 0.0825 0.170 Uiso 1 1 calc R .
C27 C 0.1971(5) -0.0646(2) 0.2179(4) 0.107(2) Uani 1 1 d . .
H27 H 0.2161 -0.0935 0.2464 0.128 Uiso 1 1 calc R .
C29 C 0.2500 0.2500 0.0750(3) 0.0719(19) Uani 1 2 d S .
C26 C 0.1540(4) -0.07791(18) 0.1598(3) 0.0776(15) Uani 1 1 d . .
C30 C 0.2500 0.2500 -0.0009(3) 0.106(3) Uani 1 2 d S .
H30A H 0.2175 0.2175 -0.0169 0.159 Uiso 0.50 1 calc PR .
H30B H 0.3097 0.2480 -0.0169 0.159 Uiso 0.50 1 calc PR .
H30C H 0.2228 0.2845 -0.0169 0.159 Uiso 0.50 1 calc PR .
C24 C 0.1373(7) 0.0215(2) 0.1389(3) 0.142(4) Uani 1 1 d . .
H24 H 0.1151 0.0507 0.1123 0.170 Uiso 1 1 calc R .
F10 F 0.5000 0.4030(4) 0.0000 0.188(3) Uiso 1 2 d S .
B2 B 0.5000 0.3459(4) 0.0000 0.084(3) Uiso 1 2 d S .
F1 F 0.51344(19) 0.04792(10) 0.35173(13) 0.0673(7) Uani 1 1 d . .
F3 F 0.5725(2) -0.00926(12) 0.27442(14) 0.0795(8) Uani 1 1 d . .
B1 B 0.5000 0.0000 0.3120(3) 0.0452(15) Uani 1 2 d S .
F11 F 0.4413(6) 0.3038(4) 0.0226(4) 0.128(3) Uiso 0.50 1 d P 1
F13 F 0.5893(6) 0.3362(4) 0.0256(5) 0.133(3) Uiso 0.50 1 d P 1
F7 F 0.4910(5) 0.3434(3) 0.0667(4) 0.104(2) Uiso 0.50 1 d P 2

loop_
_atom_site_aniso_label
_atom_site_aniso_U_11
_atom_site_aniso_U_22
_atom_site_aniso_U_33
_atom_site_aniso_U_23
_atom_site_aniso_U_13
_atom_site_aniso_U_12
Ni1 0.0581(5) 0.0299(3) 0.0502(4) 0.000 0.000 0.0140(3)
P2 0.0633(7) 0.0318(4) 0.0527(5) 0.0022(4) 0.0063(6) 0.0149(4)
P1 0.0496(6) 0.0343(4) 0.0595(6) -0.0031(5) -0.0061(5) 0.0099(4)
O1 0.076(2) 0.0721(19) 0.0575(18) 0.0024(16) 0.0014(16) 0.0115(17)
O2 0.123(3) 0.0361(16) 0.119(3) -0.0069(17) -0.018(3) -0.0075(17)
N1 0.075(3) 0.0396(18) 0.071(2) -0.0149(16) -0.005(2) 0.0138(18)
N2 0.0380(19) 0.0412(16) 0.0511(18) 0.0014(14) 0.0039(14) 0.0111(13)
N3 0.082(4) 0.049(3) 0.052(3) 0.000 0.000 0.026(3)
C21 0.098(5) 0.085(4) 0.079(3) 0.034(3) 0.040(3) 0.037(3)
C12 0.049(2) 0.0404(17) 0.056(2) -0.0025(16) -0.004(2) 0.0118(19)
C11 0.042(2) 0.0344(17) 0.054(2) 0.0066(16) 0.0023(19) 0.0045(17)
C20 0.092(4) 0.119(5) 0.107(4) 0.051(4) 0.055(4) 0.053(4)
C19 0.107(6) 0.168(7) 0.152(6) 0.108(6) 0.076(5) 0.088(5)
C14 0.050(3) 0.054(2) 0.058(3) 0.006(2) 0.003(2) 0.000(2)
C10 0.051(3) 0.044(2) 0.074(3) 0.000(2) 0.002(2) 0.007(2)
C17 0.087(3) 0.0338(19) 0.058(2) 0.0086(18) 0.020(2) 0.023(2)
C16 0.042(2) 0.051(2) 0.058(2) 0.0003(19) 0.006(2) 0.0099(19)
C18 0.089(4) 0.093(4) 0.113(4) 0.061(4) 0.049(4) 0.047(3)
C13 0.051(2) 0.052(2) 0.062(2) -0.0031(18) 0.011(2) -0.001(2)
C3 0.087(4) 0.040(2) 0.055(2) -0.0028(19) 0.005(2) 0.012(2)
C22 0.091(4) 0.063(3) 0.072(3) 0.023(2) 0.020(3) 0.034(3)
C23 0.087(4) 0.032(2) 0.080(3) 0.000(2) -0.004(3) 0.012(2)
C9 0.050(3) 0.061(3) 0.095(4) -0.006(2) 0.014(3) 0.009(2)
C8 0.051(3) 0.060(3) 0.165(6) 0.002(4) 0.005(4) 0.005(3)
C2 0.055(3) 0.0384(19) 0.054(2) 0.0081(17) 0.002(2) 0.0123(18)
C5 0.050(3) 0.038(2) 0.086(3) -0.001(2) -0.012(2) 0.0071(19)
C15 0.054(3) 0.055(2) 0.061(3) 0.015(2) -0.003(2) 0.016(2)
C6 0.061(3) 0.046(2) 0.118(4) -0.013(3) -0.025(3) 0.005(2)
C1 0.055(3) 0.0395(19) 0.064(3) 0.0051(19) 0.002(2) 0.0077(19)
C28 0.113(5) 0.054(3) 0.135(5) 0.006(3) -0.059(4) 0.004(3)
C7 0.044(3) 0.051(3) 0.149(5) -0.008(3) -0.026(3) 0.005(2)
C4 0.078(3) 0.036(2) 0.078(3) -0.0133(19) -0.015(3) 0.010(2)
C25 0.284(11) 0.053(3) 0.089(4) -0.006(3) -0.076(6) 0.008(4)
C27 0.118(5) 0.047(3) 0.155(6) 0.016(3) -0.061(5) -0.001(3)
C29 0.086(5) 0.075(4) 0.054(4) 0.000 0.000 0.027(4)
C26 0.102(4) 0.034(2) 0.097(4) -0.001(2) -0.007(4) 0.001(2)
C30 0.120(7) 0.149(8) 0.050(4) 0.000 0.000 0.031(7)
C24 0.302(12) 0.041(3) 0.082(4) -0.006(3) -0.071(6) 0.015(4)
F1 0.0775(18) 0.0481(12) 0.0763(17) -0.0198(12) -0.0174(15) 0.0093(12)
F3 0.087(2) 0.0719(16) 0.0793(17) 0.0183(15) 0.0352(17) 0.0255(15)
B1 0.060(4) 0.033(3) 0.043(3) 0.000 0.000 0.003(3)

loop_
_atom_type_symbol
_atom_type_description
_atom_type_scat_dispersion_real
_atom_type_scat_dispersion_imag
_atom_type_scat_source
C C 0.0033 0.0016 'International Tables Vol C Tables 4.2.6.8 and 6.1.1.4'
H H 0.0000 0.0000 'International Tables Vol C Tables 4.2.6.8 and 6.1.1.4'
B B 0.0013 0.0007 'International Tables Vol C Tables 4.2.6.8 and 6.1.1.4'
F F 0.0171 0.0103 'International Tables Vol C Tables 4.2.6.8 and 6.1.1.4'
N N 0.0061 0.0033 'International Tables Vol C Tables 4.2.6.8 and 6.1.1.4'
Ni Ni 0.3393 1.1124 'International Tables Vol C Tables 4.2.6.8 and 6.1.1.4'
O O 0.0106 0.0060 'International Tables Vol C Tables 4.2.6.8 and 6.1.1.4'
P P 0.1023 0.0942 'International Tables Vol C Tables 4.2.6.8 and 6.1.1.4'

loop_
_geom_angle_atom_site_label_1
_geom_angle_atom_site_label_2
_geom_angle_atom_site_label_3
_geom_angle
_geom_angle_site_symmetry_1
_geom_angle_site_symmetry_3
N3 Ni1 P2 91.06(3) . .
N3 Ni1 P2 91.06(3) . 6
P2 Ni1 P2 177.87(7) . 6
N3 Ni1 P1 110.43(3) . 6
P2 Ni1 P1 96.83(4) . 6
P2 Ni1 P1 82.42(4) 6 6
N3 Ni1 P1 110.43(3) . .
P2 Ni1 P1 82.42(4) . .
P2 Ni1 P1 96.83(4) 6 .
P1 Ni1 P1 139.15(7) 6 .
C2 P2 C17 106.4(2) . .
C2 P2 C3 102.7(2) . .
C17 P2 C3 101.7(2) . .
C2 P2 Ni1 114.62(13) . .
C17 P2 Ni1 119.03(12) . .
C3 P2 Ni1 110.47(15) . .
C5 P1 C4 105.9(2) . .
C5 P1 C1 100.6(2) . .
C4 P1 C1 102.0(2) . .
C5 P1 Ni1 121.95(14) . .
C4 P1 Ni1 111.31(18) . .
C1 P1 Ni1 112.87(15) . .
C23 N1 C4 115.4(4) . .
C23 N1 C3 113.4(4) . .
C4 N1 C3 115.0(4) . .
C11 N2 C1 110.6(3) . .
C11 N2 C2 113.9(3) . .
C1 N2 C2 112.2(3) . .
C29 N3 Ni1 180.0 . .
C20 C21 C22 120.4(5) . .
C13 C12 C11 121.2(4) . .
C12 C11 C16 118.0(4) . .
C12 C11 N2 118.4(3) . .
C16 C11 N2 123.7(4) . .
C19 C20 C21 118.4(6) . .
C20 C19 C18 121.2(6) . .
O1 C14 C13 117.7(4) . .
O1 C14 C15 123.7(4) . .
C13 C14 C15 118.6(4) . .
C9 C10 C5 121.1(5) . .
C22 C17 C18 118.2(5) . .
C22 C17 P2 120.8(4) . .
C18 C17 P2 121.0(3) . .
C15 C16 C11 119.6(4) . .
C19 C18 C17 121.1(5) . .
C14 C13 C12 120.9(4) . .
N1 C3 P2 112.4(3) . .
C17 C22 C21 120.7(5) . .
C24 C23 C28 116.7(4) . .
C24 C23 N1 123.7(4) . .
C28 C23 N1 119.6(5) . .
C8 C9 C10 118.0(5) . .
C7 C8 C9 120.8(5) . .
N2 C2 P2 112.0(2) . .
C6 C5 C10 120.2(4) . .
C6 C5 P1 121.7(4) . .
C10 C5 P1 118.1(3) . .
C14 C15 C16 121.7(4) . .
C7 C6 C5 117.9(5) . .
N2 C1 P1 113.8(3) . .
C27 C28 C23 122.9(6) . .
C8 C7 C6 122.0(5) . .
N1 C4 P1 108.2(3) . .
C26 C25 C24 118.5(6) . .
C28 C27 C26 119.6(5) . .
N3 C29 C30 180.000(1) . .
C25 C26 C27 119.9(5) . .
C25 C26 O2 122.0(5) . .
C27 C26 O2 118.0(5) . .
C23 C24 C25 122.2(5) . .
F10 B2 F7 92.4(6) . 4_655
F10 B2 F7 92.4(6) . .
F7 B2 F7 175.1(11) 4_655 .
F10 B2 F11 134.6(5) . 4_655
F7 B2 F11 65.5(5) 4_655 4_655
F7 B2 F11 110.8(7) . 4_655
F10 B2 F11 134.6(5) . .
F7 B2 F11 110.8(7) 4_655 .
F7 B2 F11 65.5(5) . .
F11 B2 F11 90.8(10) 4_655 .
F10 B2 F13 98.9(6) . 4_655
F7 B2 F13 74.9(5) 4_655 4_655
F7 B2 F13 104.4(5) . 4_655
F11 B2 F13 111.4(7) 4_655 4_655
F11 B2 F13 54.4(5) . 4_655
F10 B2 F13 98.9(6) . .
F7 B2 F13 104.3(5) 4_655 .
F7 B2 F13 74.9(5) . .
F11 B2 F13 54.4(5) 4_655 .
F11 B2 F13 111.4(7) . .
F13 B2 F13 162.2(11) 4_655 .
F3 B1 F3 112.1(5) . 2_655
F3 B1 F1 108.03(16) . 2_655
F3 B1 F1 109.29(19) 2_655 2_655
F3 B1 F1 109.29(19) . .
F3 B1 F1 108.03(16) 2_655 .
F1 B1 F1 110.1(5) 2_655 .
F13 F11 B2 65.2(6) 4_655 .
F11 F13 B2 60.3(6) 4_655 .

loop_
_geom_bond_atom_site_label_1
_geom_bond_atom_site_label_2
_geom_bond_distance
_geom_bond_site_symmetry_2
Ni1 N3 2.054(5) .
Ni1 P2 2.1989(9) .
Ni1 P2 2.1989(9) 6
Ni1 P1 2.2098(11) 6
Ni1 P1 2.2098(11) .
P2 C2 1.826(4) .
P2 C17 1.830(5) .
P2 C3 1.849(5) .
P1 C5 1.830(5) .
P1 C4 1.849(4) .
P1 C1 1.850(4) .
O1 C14 1.364(5) .
O2 C26 1.379(5) .
N1 C23 1.435(5) .
N1 C4 1.451(6) .
N1 C3 1.461(6) .
N2 C11 1.441(5) .
N2 C1 1.461(6) .
N2 C2 1.476(5) .
N3 C29 1.139(7) .
C21 C20 1.386(8) .
C21 C22 1.393(8) .
C12 C13 1.380(6) .
C12 C11 1.389(5) .
C11 C16 1.404(5) .
C20 C19 1.354(8) .
C19 C18 1.373(8) .
C14 C13 1.372(6) .
C14 C15 1.378(6) .
C10 C9 1.388(6) .
C10 C5 1.388(6) .
C17 C22 1.364(6) .
C17 C18 1.382(7) .
C16 C15 1.386(6) .
C23 C24 1.349(8) .
C23 C28 1.377(7) .
C9 C8 1.388(7) .
C8 C7 1.360(8) .
C5 C6 1.389(6) .
C6 C7 1.386(7) .
C28 C27 1.346(8) .
C25 C26 1.364(8) .
C25 C24 1.401(7) .
C27 C26 1.370(8) .
C29 C30 1.521(10) .
F10 B2 1.337(12) .
B2 F7 1.343(7) 4_655
B2 F7 1.343(7) .
B2 F11 1.399(11) 4_655
B2 F11 1.399(11) .
B2 F13 1.462(10) 4_655
B2 F13 1.462(10) .
F1 B1 1.390(4) .
F3 B1 1.348(4) .
B1 F3 1.348(4) 2_655
B1 F1 1.390(4) 2_655
F11 F13 1.310(10) 4_655
F13 F11 1.310(10) 4_655

loop_
_geom_torsion_atom_site_label_1
_geom_torsion_atom_site_label_2
_geom_torsion_atom_site_label_3
_geom_torsion_atom_site_label_4
_geom_torsion
_geom_torsion_site_symmetry_1
_geom_torsion_site_symmetry_4
N3 Ni1 P2 C2 -168.22(17) . .
P2 Ni1 P2 C2 11.76(17) 6 .
P1 Ni1 P2 C2 81.06(17) 6 .
P1 Ni1 P2 C2 -57.76(17) . .
N3 Ni1 P2 C17 64.25(18) . .
P2 Ni1 P2 C17 -115.76(18) 6 .
P1 Ni1 P2 C17 -46.47(18) 6 .
P1 Ni1 P2 C17 174.72(18) . .
N3 Ni1 P2 C3 -52.75(16) . .
P2 Ni1 P2 C3 127.23(17) 6 .
P1 Ni1 P2 C3 -163.47(17) 6 .
P1 Ni1 P2 C3 57.71(17) . .
N3 Ni1 P1 C5 -99.15(18) . .
P2 Ni1 P1 C5 172.55(18) . .
P2 Ni1 P1 C5 -5.45(19) 6 .
P1 Ni1 P1 C5 80.86(18) 6 .
N3 Ni1 P1 C4 26.98(16) . .
P2 Ni1 P1 C4 -61.32(16) . .
P2 Ni1 P1 C4 120.68(16) 6 .
P1 Ni1 P1 C4 -153.01(16) 6 .
N3 Ni1 P1 C1 140.96(15) . .
P2 Ni1 P1 C1 52.66(15) . .
P2 Ni1 P1 C1 -125.34(15) 6 .
P1 Ni1 P1 C1 -39.03(15) 6 .
P2 Ni1 N3 C29 -100(100) . .
P2 Ni1 N3 C29 80(100) 6 .
P1 Ni1 N3 C29 -2(100) 6 .
P1 Ni1 N3 C29 178(100) . .
C13 C12 C11 C16 -4.2(6) . .
C13 C12 C11 N2 176.8(4) . .
C1 N2 C11 C12 -58.7(4) . .
C2 N2 C11 C12 173.9(3) . .
C1 N2 C11 C16 122.3(4) . .
C2 N2 C11 C16 -5.1(5) . .
C22 C21 C20 C19 1.3(11) . .
C21 C20 C19 C18 -2.1(14) . .
C2 P2 C17 C22 -164.1(4) . .
C3 P2 C17 C22 88.8(4) . .
Ni1 P2 C17 C22 -32.8(5) . .
C2 P2 C17 C18 18.4(5) . .
C3 P2 C17 C18 -88.8(5) . .
Ni1 P2 C17 C18 149.7(4) . .
C12 C11 C16 C15 2.0(6) . .
N2 C11 C16 C15 -178.9(4) . .
C20 C19 C18 C17 2.4(14) . .
C22 C17 C18 C19 -1.8(10) . .
P2 C17 C18 C19 175.8(7) . .
O1 C14 C13 C12 -179.5(4) . .
C15 C14 C13 C12 -1.2(7) . .
C11 C12 C13 C14 3.8(7) . .
C23 N1 C3 P2 -154.1(3) . .
C4 N1 C3 P2 70.0(4) . .
C2 P2 C3 N1 53.5(3) . .
C17 P2 C3 N1 163.5(3) . .
Ni1 P2 C3 N1 -69.2(3) . .
C18 C17 C22 C21 1.0(8) . .
P2 C17 C22 C21 -176.6(5) . .
C20 C21 C22 C17 -0.8(10) . .
C4 N1 C23 C24 46.9(9) . .
C3 N1 C23 C24 -88.8(8) . .
C4 N1 C23 C28 -130.0(6) . .
C3 N1 C23 C28 94.3(6) . .
C5 C10 C9 C8 1.1(7) . .
C10 C9 C8 C7 1.5(8) . .
C11 N2 C2 P2 -168.5(3) . .
C1 N2 C2 P2 65.0(4) . .
C17 P2 C2 N2 145.2(3) . .
C3 P2 C2 N2 -108.4(3) . .
Ni1 P2 C2 N2 11.5(3) . .
C9 C10 C5 C6 -1.5(7) . .
C9 C10 C5 P1 177.4(3) . .
C4 P1 C5 C6 -19.2(4) . .
C1 P1 C5 C6 -125.1(4) . .
Ni1 P1 C5 C6 109.3(4) . .
C4 P1 C5 C10 161.9(3) . .
C1 P1 C5 C10 56.1(4) . .
Ni1 P1 C5 C10 -69.6(4) . .
O1 C14 C15 C16 177.2(4) . .
C13 C14 C15 C16 -0.9(7) . .
C11 C16 C15 C14 0.4(7) . .
C10 C5 C6 C7 -0.6(7) . .
P1 C5 C6 C7 -179.5(4) . .
C11 N2 C1 P1 161.6(3) . .
C2 N2 C1 P1 -70.1(3) . .
C5 P1 C1 N2 -134.5(3) . .
C4 P1 C1 N2 116.6(3) . .
Ni1 P1 C1 N2 -2.9(3) . .
C24 C23 C28 C27 3.2(11) . .
N1 C23 C28 C27 -179.6(7) . .
C9 C8 C7 C6 -3.7(8) . .
C5 C6 C7 C8 3.2(8) . .
C23 N1 C4 P1 154.8(3) . .
C3 N1 C4 P1 -70.3(4) . .
C5 P1 C4 N1 -151.9(3) . .
C1 P1 C4 N1 -47.1(4) . .
Ni1 P1 C4 N1 73.5(3) . .
C23 C28 C27 C26 0.6(12) . .
Ni1 N3 C29 C30 0(100) . .
C24 C25 C26 C27 4.2(14) . .
C24 C25 C26 O2 -178.7(8) . .
C28 C27 C26 C25 -4.4(12) . .
C28 C27 C26 O2 178.3(7) . .
C28 C23 C24 C25 -3.5(14) . .
N1 C23 C24 C25 179.6(8) . .
C26 C25 C24 C23 -0.2(16) . .
F10 B2 F11 F13 64.0(7) . 4_655
F7 B2 F11 F13 -52.0(8) 4_655 4_655
F7 B2 F11 F13 131.4(7) . 4_655
F11 B2 F11 F13 -116.0(7) 4_655 4_655
F13 B2 F11 F13 -167.7(7) . 4_655
F10 B2 F13 F11 -139.6(5) . 4_655
F7 B2 F13 F11 -44.8(7) 4_655 4_655
F7 B2 F13 F11 130.3(9) . 4_655
F11 B2 F13 F11 74.8(10) . 4_655
F13 B2 F13 F11 40.4(5) 4_655 4_655

loop_
_platon_squeeze_void_nr
_platon_squeeze_void_average_x
_platon_squeeze_void_average_y
_platon_squeeze_void_average_z
_platon_squeeze_void_volume
_platon_squeeze_void_count_electrons
_platon_squeeze_void_content
1 0.000 0.500 0.000 424 60 ' '
2 0.000 0.000 0.500 453 78 ' '
3 0.500 0.000 0.000 424 60 ' '
4 0.500 0.500 0.500 453 78 ' '
